data_2006189
loop_
_publ_author_name
'Boldt, Kai'
'Engelen, Bernward'
'Unterderweide, Klaus'

_publ_contact_author
;
      PD Dr. B. Engelen
      Anorganische Chemie
      Universit\"at-GH Siegen
      D-57068 Siegen, Germany
;
_publ_section_title
;
 A New Acid Selenite: Mg(HSeO~3~)~2~
;
_journal_issue 6
_journal_name_full 'Acta Crystallographica Section C'
_journal_page_first 666
_journal_page_last 668
_journal_paper_doi 10.1107/S0108270197000462
_journal_volume 53
_journal_year 1997
_chemical_formula_iupac 'Mg (H Se O3)2'
_chemical_formula_moiety '(Mg 2+), (H O3 Se 1-)2'
_chemical_formula_structural Mg(SeO~2~OH)~2~
_chemical_formula_sum 'H2 Mg O6 Se2'
_chemical_formula_weight 280.25
_chemical_name_common 'Magnesium hydrogen selenite'
_chemical_name_systematic
;
Magnesium bis[hydrogentrioxoselenate(IV)]
;
_space_group_IT_number 14
_symmetry_cell_setting monoclinic
_symmetry_space_group_name_Hall '-P 2yn'
_symmetry_space_group_name_H-M 'P 1 21/n 1'
_audit_creation_method SHELXL
_cell_angle_alpha 90.00
_cell_angle_beta 90.940(10)
_cell_angle_gamma 90.00
_cell_formula_units_Z 2
_cell_length_a 9.0910(10)
_cell_length_b 5.2310(10)
_cell_length_c 5.5700(10)
_cell_measurement_reflns_used 56
_cell_measurement_temperature 293(2)
_cell_measurement_theta_max 35.3
_cell_measurement_theta_min 9.2
_cell_volume 264.85(8)
_computing_cell_refinement LSUCR
_computing_data_collection 'CAD-4 Software (Enraf-Nonius, 1989)'
_computing_data_reduction 'NRCVAX (Gabe, Le Page, Charland, Lee & White, 1989)'
_computing_molecular_graphics 'ORTEPII (Johnson, 1971), ATOMS (Dowty, 1995)'
_computing_publication_material SHELXL93
_computing_structure_refinement 'SHELXL93 (Sheldrick, 1993)'
_computing_structure_solution 'SDP (B. A. Frenz & Associates Inc., 1988)'
_diffrn_ambient_temperature 293(2)
_diffrn_measurement_device 'Enraf Nonius CAD4'
_diffrn_measurement_method '\w/2\q scans'
_diffrn_radiation_monochromator graphite
_diffrn_radiation_source 'fine-focus sealed tube'
_diffrn_radiation_type MoK\a
_diffrn_radiation_wavelength 0.71069
_diffrn_reflns_av_R_equivalents 0.0160
_diffrn_reflns_av_sigmaI/netI 0.0167
_diffrn_reflns_limit_h_max 18
_diffrn_reflns_limit_h_min -18
_diffrn_reflns_limit_k_max 10
_diffrn_reflns_limit_k_min -1
_diffrn_reflns_limit_l_max 11
_diffrn_reflns_limit_l_min -1
_diffrn_reflns_number 2980
_diffrn_reflns_theta_max 44.93
_diffrn_reflns_theta_min 4.26
_diffrn_standards_decay_% 1.4
_diffrn_standards_interval_time 166.7
_diffrn_standards_number 3
_exptl_absorpt_coefficient_mu 14.032
_exptl_absorpt_correction_T_max 0.34
_exptl_absorpt_correction_T_min 0.24
_exptl_absorpt_correction_type
;
\y scans (North, Phillips & Mathews, 1968) and spherical correction
(Bond, 1959)
;
_exptl_crystal_colour Colourless
_exptl_crystal_density_diffrn 3.514
_exptl_crystal_density_meas ?
_exptl_crystal_description Needle
_exptl_crystal_F_000 260
_exptl_crystal_size_max 0.18
_exptl_crystal_size_mid 0.10
_exptl_crystal_size_min 0.07
_refine_diff_density_max 1.072
_refine_diff_density_min -0.804
_refine_ls_extinction_coef 0.0038(9)
_refine_ls_extinction_method 'SHELXL93 (Sheldrick, 1993)'
_refine_ls_goodness_of_fit_all 1.184
_refine_ls_goodness_of_fit_obs 1.262
_refine_ls_hydrogen_treatment 'H atoms refined isotropically'
_refine_ls_matrix_type full
_refine_ls_number_parameters 48
_refine_ls_number_reflns 2180
_refine_ls_number_restraints 0
_refine_ls_restrained_S_all 1.184
_refine_ls_restrained_S_obs 1.262
_refine_ls_R_factor_all 0.0366
_refine_ls_R_factor_obs .0235
_refine_ls_shift/esd_max -0.001
_refine_ls_shift/esd_mean 0.000
_refine_ls_structure_factor_coef Fsqd
_refine_ls_weighting_details 'w = 1/[\s^2^(Fo^2^)+(0.0136P)^2^+0.4419P] where P=(Fo^2^+2Fc^2^)/3'
_refine_ls_weighting_scheme calc
_refine_ls_wR_factor_all 0.0560
_refine_ls_wR_factor_obs .0547
_reflns_number_observed 1837
_reflns_number_total 2180
_reflns_observed_criterion >2sigma(I)
_cod_data_source_file br1165.cif
_cod_data_source_block Mg(HSeO3)2
_cod_depositor_comments
;
The following automatic conversions were performed:

'_exptl_crystal_density_meas' value 'not measured' was changed to '?'
- the value is perceived as not measured.

Automatic conversion script
Id: cif_fix_values 3008 2015-01-20 13:52:24Z robertas 

The following automatic conversions were performed:

'_refine_ls_weighting_scheme' value 'calc w =
1/[\s^2^(Fo^2^)+(0.0136P)^2^+0.4419P] where P=(Fo^2^+2Fc^2^)/3' was
changed to 'calc'. New tag '_refine_ls_weighting_details' was
created. The value of the new tag was set to 'w =
1/[\s^2^(Fo^2^)+(0.0136P)^2^+0.4419P] where P=(Fo^2^+2Fc^2^)/3'.

Automatic conversion script
Id: cif_fix_values 3143 2015-03-26 13:38:13Z robertas 
;
_cod_original_sg_symbol_H-M 'P 21/n'
_cod_database_code 2006189

loop_
_symmetry_equiv_pos_as_xyz
'x, y, z'
'-x+1/2, y+1/2, -z+1/2'
'-x, -y, -z'
'x-1/2, -y+1/2, z-1/2'

loop_
_atom_site_aniso_label
_atom_site_aniso_U_11
_atom_site_aniso_U_22
_atom_site_aniso_U_33
_atom_site_aniso_U_12
_atom_site_aniso_U_13
_atom_site_aniso_U_23
Mg .0121(3) .0156(3) .0115(3) .0008(2) .0002(2) -.0009(2)
Se .01196(5) .01506(6) .01371(6) -.00022(5) .00015(3) .00070(5)
O1 .0138(4) .0271(6) .0264(6) -.0076(4) -.0005(4) .0029(5)
O2 .0164(4) .0185(4) .0156(4) .0025(4) -.0034(3) -.0036(4)
O3 .0256(5) .0174(5) .0134(4) .0024(4) .0050(4) .0016(4)

loop_
_atom_site_label
_atom_site_fract_x
_atom_site_fract_y
_atom_site_fract_z
_atom_site_U_iso_or_equiv
_atom_site_thermal_displace_type
_atom_site_calc_flag
_atom_site_refinement_flags
_atom_site_occupancy
_atom_site_disorder_group
_atom_site_type_symbol
Mg 0 0 0 .01306(12) Uani d S 1 . Mg
Se .16547(2) .18155(3) .49075(3) .01358(4) Uani d . 1 . Se
O1 .28165(13) .4209(3) .4595(3) .0225(2) Uani d . 1 . O
O2 .03231(13) .2497(3) .2852(2) .0169(2) Uani d . 1 . O
O3 .06773(15) .2828(2) .7501(2) .0187(2) Uani d . 1 . O
H .038(4) .425(7) .725(6) .041(9) Uiso d . 1 . H

loop_
_atom_type_symbol
_atom_type_description
_atom_type_scat_dispersion_real
_atom_type_scat_dispersion_imag
_atom_type_scat_source
Mg Mg 0.0486 0.0363 'International Tables Vol C Tables 4.2.6.8 and 6.1.1.4'
Se Se -0.0929 2.2259 'International Tables Vol C Tables 4.2.6.8 and 6.1.1.4'
O O 0.0106 0.0060 'International Tables Vol C Tables 4.2.6.8 and 6.1.1.4'
H H 0.0000 0.0000 'International Tables Vol C Tables 4.2.6.8 and 6.1.1.4'

loop_
_geom_angle_atom_site_label_1
_geom_angle_atom_site_label_2
_geom_angle_atom_site_label_3
_geom_angle_site_symmetry_1
_geom_angle_site_symmetry_3
_geom_angle
_geom_angle_publ_flag
O1 Mg O1 4 2_545 180.0 ?
O1 Mg O2 4 . 94.73(5) ?
O1 Mg O2 2_545 . 85.27(5) ?
O1 Mg O2 4 3 85.27(5) ?
O1 Mg O2 2_545 3 94.73(5) ?
O2 Mg O2 . 3 180.0 ?
O1 Mg O3 4 3_556 85.51(6) ?
O1 Mg O3 2_545 3_556 94.49(6) ?
O2 Mg O3 . 3_556 88.60(5) ?
O2 Mg O3 3 3_556 91.40(5) ?
O1 Mg O3 4 1_554 94.49(6) ?
O1 Mg O3 2_545 1_554 85.51(6) ?
O2 Mg O3 . 1_554 91.40(5) ?
O2 Mg O3 3 1_554 88.60(5) ?
O3 Mg O3 3_556 1_554 180.0 ?
O1 Se O2 . . 102.78(7) yes
O1 Se O3 . . 100.84(7) yes
O2 Se O3 . . 97.17(6) yes
O1 Se O1 . 2_545 98.63(4) ?
O2 Se O1 . 2_545 68.94(5) ?
O3 Se O1 . 2_545 158.24(5) ?
O1 Se O2 . 3_556 162.71(6) ?
O2 Se O2 . 3_556 90.70(5) ?
O3 Se O2 . 3_556 66.31(5) ?
O1 Se O2 2_545 3_556 96.28(4) ?
Se O1 Mg . 2 140.11(9) ?
Se O1 O2 . . 39.18(4) ?
Mg O1 O2 2 . 161.81(8) ?
Se O1 O3 . . 41.50(4) ?
Mg O1 O3 2 . 135.34(7) ?
O2 O1 O3 . . 59.48(5) ?
Se O1 O2 . 2 156.34(8) ?
Mg O1 O2 2 2 47.93(4) ?
O2 O1 O2 . 2 124.11(6) ?
O3 O1 O2 . 2 157.65(8) ?
Se O1 O3 . 2_556 138.81(8) ?
Mg O1 O3 2 2_556 48.62(4) ?
O2 O1 O3 . 2_556 148.40(7) ?
O3 O1 O3 . 2_556 100.74(6) ?
O2 O1 O3 2 2_556 64.81(5) ?
Se O1 Se . 2 124.30(7) ?
Mg O1 Se 2 2 79.94(4) ?
O2 O1 Se . 2 89.71(5) ?
O3 O1 Se . 2 142.13(6) ?
O2 O1 Se 2 2 34.52(3) ?
O3 O1 Se 2_556 2 95.41(5) ?
Se O1 O2 . 4_656 100.97(7) ?
Mg O1 O2 2 4_656 43.11(4) ?
O2 O1 O2 . 4_656 139.75(6) ?
O3 O1 O2 . 4_656 96.11(6) ?
O2 O1 O2 2 4_656 91.04(5) ?
O3 O1 O2 2_556 4_656 60.10(5) ?
Se O1 O2 2 4_656 121.55(5) ?
Se O1 O3 . 4_655 109.02(8) ?
Mg O1 O3 2 4_655 43.93(4) ?
O2 O1 O3 . 4_655 118.51(7) ?
O3 O1 O3 . 4_655 140.78(6) ?
O2 O1 O3 2 4_655 60.09(5) ?
O3 O1 O3 2_556 4_655 92.55(5) ?
Se O1 O3 2 4_655 71.35(4) ?
O2 O1 O3 4_656 4_655 59.27(4) ?
Se O2 Mg . . 118.48(7) ?
Se O2 O3 . . 42.84(4) ?
Mg O2 O3 . . 144.63(7) ?
Se O2 O1 . . 38.04(4) ?
Mg O2 O1 . . 127.76(6) ?
O3 O2 O1 . . 61.05(5) ?
Se O2 O3 . 3_566 119.49(7) ?
Mg O2 O3 . 3_566 119.12(6) ?
O3 O2 O3 . 3_566 92.84(5) ?
O1 O2 O3 . 3_566 90.34(6) ?
Se O2 O1 . 2_545 76.54(5) ?
Mg O2 O1 . 2_545 46.80(4) ?
O3 O2 O1 . 2_545 117.42(6) ?
O1 O2 O1 . 2_545 82.14(5) ?
O3 O2 O1 3_566 2_545 138.95(7) ?
Se O2 O3 . 3_556 93.61(6) ?
Mg O2 O3 . 3_556 46.47(4) ?
O3 O2 O3 . 3_556 99.34(6) ?
O1 O2 O3 . 3_556 128.08(6) ?
O3 O2 O3 3_566 3_556 140.82(7) ?
O1 O2 O3 2_545 3_556 64.60(5) ?
Se O2 O3 . 1_554 126.59(6) ?
Mg O2 O3 . 1_554 45.03(4) ?
O3 O2 O3 . 1_554 164.97(8) ?
O1 O2 O3 . 1_554 104.03(6) ?
O3 O2 O3 3_566 1_554 85.10(5) ?
O1 O2 O3 2_545 1_554 58.31(5) ?
O3 O2 O3 3_556 1_554 91.51(5) ?
Se O2 O1 . 4 150.26(8) ?
Mg O2 O1 . 4 42.16(3) ?
O3 O2 O1 . 4 133.97(6) ?
O1 O2 O1 . 4 164.98(8) ?
O3 O2 O1 3_566 4 88.47(5) ?
O1 O2 O1 2_545 4 88.96(5) ?
O3 O2 O1 3_556 4 56.65(5) ?
O3 O2 O1 1_554 4 60.95(4) ?
Se O2 Se . 3_556 89.30(5) ?
Mg O2 Se . 3_556 77.18(4) ?
O3 O2 Se . 3_556 73.55(4) ?
O1 O2 Se . 3_556 126.54(5) ?
O3 O2 Se 3_566 3_556 119.91(5) ?
O1 O2 Se 2_545 3_556 96.12(5) ?
O3 O2 Se 3_556 3_556 33.91(3) ?
O3 O2 Se 1_554 3_556 120.27(5) ?
O1 O2 Se 4 3_556 66.27(4) ?
Se O3 Mg . 1_556 118.38(7) ?
Se O3 O2 . . 40.00(4) ?
Mg O3 O2 1_556 . 124.78(7) ?
Se O3 O2 . 3_566 113.14(6) ?
Mg O3 O2 1_556 3_566 126.50(6) ?
O2 O3 O2 . 3_566 87.16(5) ?
Se O3 O1 . . 37.66(4) ?
Mg O3 O1 1_556 . 144.24(7) ?
O2 O3 O1 . . 59.48(5) ?
O2 O3 O1 3_566 . 87.53(6) ?
Se O3 O1 . 2_546 91.23(6) ?
Mg O3 O1 1_556 2_546 45.87(4) ?
O2 O3 O1 . 2_546 125.01(6) ?
O2 O3 O1 3_566 2_546 146.41(6) ?
O1 O3 O1 . 2_546 100.28(6) ?
Se O3 O2 . 3_556 79.78(5) ?
Mg O3 O2 1_556 3_556 44.93(4) ?
O2 O3 O2 . 3_556 80.66(6) ?
O2 O3 O2 3_566 3_556 140.82(7) ?
O1 O3 O2 . 3_556 116.57(6) ?
O1 O3 O2 2_546 3_556 63.25(5) ?
Se O3 O2 . 1_556 147.77(7) ?
Mg O3 O2 1_556 1_556 43.56(3) ?
O2 O3 O2 . 1_556 164.97(8) ?
O2 O3 O2 3_566 1_556 94.90(5) ?
O1 O3 O2 . 1_556 135.41(6) ?
O1 O3 O2 2_546 1_556 56.88(4) ?
O2 O3 O2 3_556 1_556 88.49(5) ?
Se O3 O1 . 4_556 129.92(7) ?
Mg O3 O1 1_556 4_556 41.58(3) ?
O2 O3 O1 . 4_556 105.27(6) ?
O2 O3 O1 3_566 4_556 93.30(5) ?
O1 O3 O1 . 4_556 164.69(7) ?
O1 O3 O1 2_546 4_556 87.45(5) ?
O2 O3 O1 3_556 4_556 55.30(4) ?
O2 O3 O1 1_556 4_556 59.78(4) ?
Se O3 H . . 108.(3) ?
Mg O3 H 1_556 . 131.(3) ?
O2 O3 H . . 81.(3) ?
O2 O3 H 3_566 . 6.(3) ?
O1 O3 H . . 84.(3) ?
O1 O3 H 2_546 . 152.(3) ?
O2 O3 H 3_556 . 140.(3) ?
O2 O3 H 1_556 . 101.(3) ?
O1 O3 H 4_556 . 96.(3) ?
O3 H O2 . 3_566 172(4) yes

loop_
_geom_bond_atom_site_label_1
_geom_bond_atom_site_label_2
_geom_bond_site_symmetry_2
_geom_bond_distance
_geom_bond_publ_flag
Mg O1 4 2.0366(12) yes
Mg O1 2_545 2.0366(12) yes
Mg O2 . 2.0738(12) yes
Mg O2 3 2.0738(12) yes
Mg O3 3_556 2.1291(13) yes
Mg O3 1_554 2.1291(13) yes
Se O1 . 1.6490(13) yes
Se O2 . 1.6906(12) yes
Se O3 . 1.7883(12) yes
Se O1 2_545 2.9016(15) ?
Se O2 3_556 3.1548(14) ?
O1 Mg 2 2.0366(12) ?
O1 O2 . 2.610(2) ?
O1 O3 . 2.651(2) ?
O1 O2 2 2.784(2) ?
O1 O3 2_556 2.829(2) ?
O1 Se 2 2.9016(15) ?
O1 O2 4_656 3.024(2) ?
O1 O3 4_655 3.059(2) ?
O2 O3 . 2.610(2) ?
O2 O3 3_566 2.616(2) ?
O2 O1 2_545 2.784(2) ?
O2 O3 3_556 2.936(2) ?
O2 O3 1_554 3.008(2) ?
O2 O1 4 3.024(2) ?
O2 Se 3_556 3.1548(14) ?
O3 Mg 1_556 2.1291(13) ?
O3 O2 3_566 2.616(2) yes
O3 O1 2_546 2.829(2) ?
O3 O2 3_556 2.936(2) ?
O3 O2 1_556 3.008(2) ?
O3 O1 4_556 3.059(2) ?
O3 H . .80(4) yes
H O2 3_566 1.82(4) yes
